data_4021547
loop_
_publ_author_name
'W. Brian Jennings'
'Brid M. Farrell'
'John F. Malone'

_publ_contact_author
;
    Dr. J. F. Malone
    School of Chemistry
    Queen's University of Belfast
    Belfast
    BT9 5AG
    UK
;
_publ_contact_author_email j.malone@qub.ac.uk
_publ_contact_author_phone '00 44 2890 974349'
_publ_section_title
;
 Stereodynamics and Edge-to-Face CH-\p Aromatic
 Interactions in o-Phenethyl-Substituted Biaryls
;
_journal_name_full 'Journal of Organic Chemistry'
_journal_page_first 2277
_journal_page_last 2282
_journal_paper_doi 10.1021/jo0520902
_journal_volume 71
_journal_year 2006
_chemical_formula_moiety 'C25 H22 O'
_chemical_formula_sum 'C25 H22 O'
_chemical_formula_weight 338.4
_chemical_melting_point 107
_chemical_name_systematic
; 
 ? 
;
_space_group_IT_number 14
_symmetry_cell_setting monoclinic
_symmetry_space_group_name_Hall '-P 2ybc'
_symmetry_space_group_name_H-M 'P 1 21/c 1'
_atom_sites_solution_hydrogens difmap
_atom_sites_solution_primary direct
_atom_sites_solution_secondary difmap
_audit_creation_method SHELXL-97
_cell_angle_alpha 90.00
_cell_angle_beta 105.19(3)
_cell_angle_gamma 90.00
_cell_formula_units_Z 4
_cell_length_a 10.563(2)
_cell_length_b 9.546(2)
_cell_length_c 19.385(4)
_cell_measurement_temperature 293(2)
_cell_volume 1886.4(7)
_computing_cell_refinement 'Siemens P3/V2000'
_computing_data_collection 'Siemens P3/V2000'
_computing_data_reduction 'Siemens P3/V2000'
_computing_molecular_graphics 'Bruker SHELXTL'
_computing_publication_material 'SHELXL-97; enCIFer (CCDC, 2000) '
_computing_structure_refinement 'SHELXL-97 (Sheldrick, 1997)'
_computing_structure_solution 'SHELXS-97 (Sheldrick, 1990)'
_diffrn_ambient_temperature 293(2)
_diffrn_measured_fraction_theta_full 0.925
_diffrn_measured_fraction_theta_max 0.925
_diffrn_measurement_device_type 'Siemens P3 diffractometer'
_diffrn_measurement_method 'omega scans'
_diffrn_radiation_monochromator graphite
_diffrn_radiation_source 'fine-focus sealed tube'
_diffrn_radiation_type CuK\a
_diffrn_radiation_wavelength 1.54178
_diffrn_reflns_av_R_equivalents 0.0185
_diffrn_reflns_av_sigmaI/netI 0.0112
_diffrn_reflns_limit_h_max 10
_diffrn_reflns_limit_h_min 0
_diffrn_reflns_limit_k_max 9
_diffrn_reflns_limit_k_min 0
_diffrn_reflns_limit_l_max 20
_diffrn_reflns_limit_l_min -20
_diffrn_reflns_number 2509
_diffrn_reflns_theta_full 54.95
_diffrn_reflns_theta_max 54.95
_diffrn_reflns_theta_min 5.33
_exptl_absorpt_coefficient_mu 0.544
_exptl_absorpt_correction_type none
_exptl_crystal_colour colourless
_exptl_crystal_density_diffrn 1.192
_exptl_crystal_density_method 'not measured'
_exptl_crystal_description blocks
_exptl_crystal_F_000 720
_refine_diff_density_max 0.145
_refine_diff_density_min 0.129
_refine_diff_density_rms 0.031
_refine_ls_extinction_coef 0.0097(6)
_refine_ls_extinction_expression Fc^*^=kFc[1+0.001xFc^2^\l^3^/sin(2\q)]^-1/4^
_refine_ls_extinction_method SHELXL
_refine_ls_goodness_of_fit_ref 1.068
_refine_ls_hydrogen_treatment mixed
_refine_ls_matrix_type full
_refine_ls_number_parameters 238
_refine_ls_number_reflns 2355
_refine_ls_number_restraints 0
_refine_ls_restrained_S_all 1.067
_refine_ls_R_factor_all 0.0635
_refine_ls_R_factor_gt 0.0455
_refine_ls_shift/su_max 0.000
_refine_ls_shift/su_mean 0.000
_refine_ls_structure_factor_coef Fsqd
_refine_ls_weighting_details 'calc w=1/[\s^2^(Fo^2^)+(0.0567P)^2^+0.1565P] where P=(Fo^2^+2Fc^2^)/3'
_refine_ls_weighting_scheme calc
_refine_ls_wR_factor_gt 0.1118
_refine_ls_wR_factor_ref 0.1229
_reflns_number_gt 1760
_reflns_number_total 2355
_reflns_threshold_expression >2sigma(I)
_cod_data_source_file jo0520902si20051005_102401.cif
_cod_original_sg_symbol_H-M 'P 21/c'
_cod_database_code 4021547

loop_
_symmetry_equiv_pos_as_xyz
'x, y, z'
'-x, -y, -z'
'x, -y+1/2, z+1/2'
'-x, y+1/2, -z+1/2'

loop_
_atom_site_label
_atom_site_type_symbol
_atom_site_fract_x
_atom_site_fract_y
_atom_site_fract_z
_atom_site_U_iso_or_equiv
_atom_site_adp_type
_atom_site_occupancy
_atom_site_symmetry_multiplicity
_atom_site_calc_flag
_atom_site_refinement_flags
O1 O 0.5965(2) 0.5497(3) 0.0627(1) 0.0488(5) Uani 1 1 d .
H1 H 0.6023 0.4691 0.0492 0.073 Uiso 1 1 calc R
C1 C 0.6375(2) 0.3333(2) 0.1599(1) 0.0381(6) Uani 1 1 d .
C2 C 0.6553(3) 0.2256(3) 0.1165(1) 0.0472(7) Uani 1 1 d .
H2 H 0.7359 0.2157 0.1060 0.057 Uiso 1 1 calc R
C3 C 0.5543(3) 0.1301(3) 0.0876(1) 0.0596(8) Uani 1 1 d .
H3 H 0.5676 0.0588 0.0576 0.072 Uiso 1 1 calc R
C4 C 0.4370(3) 0.1419(3) 0.1036(1) 0.0593(8) Uani 1 1 d .
H4 H 0.3711 0.0773 0.0848 0.071 Uiso 1 1 calc R
C5 C 0.4132(2) 0.2501(3) 0.1480(1) 0.0491(7) Uani 1 1 d .
C6 C 0.2913(3) 0.2644(4) 0.1656(2) 0.0692(9) Uani 1 1 d .
H6 H 0.2253 0.1989 0.1488 0.083 Uiso 1 1 calc R
C7 C 0.2705(3) 0.3724(4) 0.2065(2) 0.0768(10) Uani 1 1 d .
H7 H 0.1899 0.3807 0.2171 0.092 Uiso 1 1 calc R
C8 C 0.3679(3) 0.4710(4) 0.2328(1) 0.0687(9) Uani 1 1 d .
H8 H 0.3519 0.5454 0.2603 0.082 Uiso 1 1 calc R
C9 C 0.4867(2) 0.4586(3) 0.2184(1) 0.0536(7) Uani 1 1 d .
H9 H 0.5515 0.5245 0.2370 0.064 Uiso 1 1 calc R
C10 C 0.5140(2) 0.3486(2) 0.1761(1) 0.0405(6) Uani 1 1 d .
C11 C 0.7515(2) 0.4252(2) 0.1950(1) 0.0375(6) Uani 1 1 d .
C12 C 0.7955(2) 0.5413(3) 0.1638(1) 0.0399(6) Uani 1 1 d .
C13 C 0.9101(2) 0.6073(3) 0.2022(1) 0.0523(7) Uani 1 1 d .
H13 H 0.9421 0.6826 0.1814 0.063 Uiso 1 1 calc R
C14 C 0.9779(2) 0.5654(3) 0.2699(1) 0.0565(8) Uani 1 1 d .
H14 H 1.0545 0.6113 0.2939 0.068 Uiso 1 1 calc R
C15 C 0.93121(3) 0.4554(3) 0.3015(1) 0.0537(7) Uani 1 1 d .
H15 H 0.9740 0.4283 0.3479 0.064 Uiso 1 1 calc R
C16 C 0.8209(2) 0.3857(3) 0.2643(1) 0.0480(7) Uani 1 1 d .
H16 H 0.7912 0.3097 0.2857 0.058 Uiso 1 1 calc R
C17 C 0.7247(2) 0.6061(2) 0.0910(1) 0.0439(6) Uani 1 1 d .
C18 C 0.8070(3) 0.5890(3) 0.0361(1) 0.0537(7) Uani 1 1 d .
H18A H 0.7659 0.6428 -0.0063 0.064 Uiso 1 1 calc R
H18B H 0.8934 0.6286 0.0564 0.064 Uiso 1 1 calc R
C19 C 0.8230(2) 0.4405(3) 0.0143(1) 0.0481(7) Uani 1 1 d .
C20 C 0.7302(3) 0.3787(3) -0.0419(1) 0.0589(8) Uani 1 1 d .
H20 H 0.6591 0.4313 -0.0673 0.071 Uiso 1 1 calc R
C21 C 0.7417(3) 0.2409(4) -0.0607(2) 0.0732(9) Uani 1 1 d .
H21 H 0.6785 0.2016 -0.0984 0.088 Uiso 1 1 calc R
C22 C 0.8465(3) 0.1614(3) -0.0239(2) 0.0745(9) Uani 1 1 d .
H22 H 0.8540 0.0683 -0.0364 0.089 Uiso 1 1 calc R
C23 C 0.9399(3) 0.2205(3) 0.0314(2) 0.0689(8) Uani 1 1 d .
H23 H 1.0110 0.1673 0.0563 0.083 Uiso 1 1 calc R
C24 C 0.9286(3) 0.3585(3) 0.0501(1) 0.0568(8) Uani 1 1 d .
H24 H 0.9929 0.3975 0.0874 0.068 Uiso 1 1 calc R
C25 C 0.6987(3) 0.7618(3) 0.1009(2) 0.0785(8) Uani 1 1 d .
H25A H 0.6497 0.8007 0.0562 0.098 Uiso 1 1 calc R
H25B H 0.7807 0.8104 0.1170 0.098 Uiso 1 1 calc R
H25C H 0.6493 0.7718 0.1358 0.098 Uiso 1 1 calc R

loop_
_atom_site_aniso_label
_atom_site_aniso_U_11
_atom_site_aniso_U_22
_atom_site_aniso_U_33
_atom_site_aniso_U_23
_atom_site_aniso_U_13
_atom_site_aniso_U_12
O1 0.041(1) 0.054(1) 0.047(1) -0.001(1) 0.002(1) -0.000(1)
C1 0.044(1) 0.035(1) 0.035(1) 0.001(1) 0.009(1) -0.001(1)
C2 0.055(2) 0.042(1) 0.044(1) -0.002(1) 0.011(1) 0.001(1)
C3 0.081(2) 0.041(2) 0.050(2) -0.008(1) 0.004(1) -0.002(2)
C4 0.061(2) 0.048(2) 0.060(2) 0.003(1) -0.001(1) -0.019(1)
C5 0.047(2) 0.053(2) 0.043(1) 0.009(1) 0.004(1) -0.010(1)
C6 0.048(2) 0.096(3) 0.059(2) 0.021(2) 0.005(1) -0.022(2)
C7 0.047(2) 0.128(3) 0.059(2) 0.013(2) 0.020(2) 0.002(2)
C8 0.053(2) 0.103(2) 0.053(2) -0.009(2) 0.018(1) 0.010(2)
C9 0.047(2) 0.068(2) 0.045(1) -0.006(1) 0.011(1) 0.000(1)
C10 0.042(1) 0.046(2) 0.032(1) 0.006(1) 0.008(1) -0.002(1)
C11 0.036(1) 0.037(1) 0.039(1) -0.003(1) 0.008(1) 0.002(1)
C12 0.034(1) 0.043(1) 0.041(1) -0.004(1) 0.007(1) -0.001(1)
C13 0.044(1) 0.053(2) 0.057(2) -0.000(1) 0.006(1) -0.010(1)
C14 0.038(1) 0.064(2) 0.060(2) -0.012(1) -0.001(1) -0.006(1)
C15 0.050(2) 0.062(2) 0.042(1) -0.007(1) -0.001(1) 0.011(1)
C16 0.051(2) 0.050(2) 0.041(1) 0.003(1) 0.009(1) 0.0031(1)
C17 0.045(1) 0.040(1) 0.045(1) 0.002(1) 0.007(1) -0.005(1)
C18 0.060(2) 0.055(2) 0.046(1) 0.010(1) 0.014(1) -0.007(1)
C19 0.047(1) 0.060(2) 0.041(1) 0.005(1) 0.018(1) -0.003(1)
C20 0.056(2) 0.074(2) 0.044(2) -0.002(1) 0.009(1) 0.004(1)
C21 0.073(2) 0.081(2) 0.064(2) -0.025(2) 0.015(2) -0.001(2)
C22 0.076(2) 0.068(2) 0.087(2) -0.016(2) 0.034(2) 0.008(2)
C23 0.055(2) 0.075(2) 0.081(2) 0.003(2) 0.026(2) 0.014(2)
C24 0.043(2) 0.073(2) 0.055(2) 0.001(2) 0.014(1) -0.004(1)
C25 0.082(2) 0.041(2) 0.064(2) 0.002(1) 0.005(2) 0.008(1)

loop_
_atom_type_symbol
_atom_type_description
_atom_type_scat_dispersion_real
_atom_type_scat_dispersion_imag
_atom_type_scat_source
C C 0.0181 0.0091 'International Tables Vol C Tables 4.2.6.8 and 6.1.1.4'
H H 0.0000 0.0000 'International Tables Vol C Tables 4.2.6.8 and 6.1.1.4'
O O 0.0492 0.0322 'International Tables Vol C Tables 4.2.6.8 and 6.1.1.4'

loop_
_geom_angle_atom_site_label_1
_geom_angle_atom_site_label_2
_geom_angle_atom_site_label_3
_geom_angle
C2 C1 C10 119.5(2)
C2 C1 C11 119.6(2)
C10 C1 C11 120.7(2)
C1 C2 C3 121.3(3)
C4 C3 C2 120.0(3)
C3 C4 C5 121.3(2)
C4 C5 C10 119.0(2)
C4 C5 C6 122.4(3)
C10 C5 C6 118.7(3)
C7 C6 C5 120.7(3)
C6 C7 C8 120.8(3)
C9 C8 C7 120.0(3)
C8 C9 C10 121.7(3)
C9 C10 C5 118.0(2)
C9 C10 C1 122.9(2)
C5 C10 C1 119.0(2)
C16 C11 C12 118.5(2)
C16 C11 C1 115.7(2)
C12 C11 C1 125.8(2)
C13 C12 C11 117.8(2)
C13 C12 C17 116.9(2)
C11 C12 C17 125.2(2)
C14 C13 C12 122.6(3)
C13 C14 C15 119.3(2)
C16 C15 C14 119.5(2)
C15 C16 C11 122.1(2)
O1 C17 C12 112.5(2)
O1 C17 C25 103.3(2)
C12 C17 C25 109.5(2)
O1 C17 C18 110.2(2)
C12 C17 C18 111.1(2)
C25 C17 C18 109.9(2)
C19 C18 C17 114.7(2)
C24 C19 C20 117.5(3)
C24 C19 C18 121.7(2)
C20 C19 C18 120.9(2)
C21 C20 C19 121.2(3)
C22 C21 C20 120.2(3)
C23 C22 C21 119.6(3)
C22 C23 C24 120.2(3)
C19 C24 C23 121.3(3)

loop_
_geom_bond_atom_site_label_1
_geom_bond_atom_site_label_2
_geom_bond_distance
O1 C17 1.427(3)
C1 C2 1.372(3)
C1 C10 1.427(3)
C1 C11 1.501(3)
C2 C3 1.404(3)
C3 C4 1.357(4)
C4 C5 1.409(4)
C5 C10 1.418(3)
C5 C6 1.422(4)
C6 C7 1.353(4)
C7 C8 1.389(4)
C8 C9 1.360(4)
C9 C10 1.409(3)
C11 C16 1.403(3)
C11 C12 1.400(3)
C12 C13 1.395(3)
C12 C17 1.543(3)
C13 C14 1.380(3)
C14 C15 1.371(4)
C15 C16 1.371(3)
C17 C25 1.532(3)
C17 C18 1.548(4)
C18 C19 1.503(3)
C19 C24 1.390(3)
C19 C20 1.391(3)
C20 C21 1.378(4)
C21 C22 1.377(4)
C22 C23 1.374(4)
C23 C24 1.380(8)

loop_
_geom_torsion_atom_site_label_1
_geom_torsion_atom_site_label_2
_geom_torsion_atom_site_label_3
_geom_torsion_atom_site_label_4
_geom_torsion
C10 C1 C2 C3 0.1(3)
C11 C1 C2 C3 174.5(2)
C1 C2 C3 C4 -1.2(4)
C2 C3 C4 C5 1.0(4)
C3 C4 C5 C10 0.3(4)
C3 C4 C5 C6 -179.8(3)
C4 C5 C6 C7 -177.8(3)
C10 C5 C6 C7 2.1(4)
C5 C6 C7 C8 -0.6(4)
C6 C7 C8 C9 -0.9(5)
C7 C8 C9 C10 1.0(4)
C8 C9 C10 C5 0.5(4)
C8 C9 C10 C1 179.7(2)
C4 C5 C10 C9 177.9(2)
C6 C5 C10 C9 -1.9(3)
C4 C5 C10 C1 -1.4(3)
C6 C5 C10 C1 178.7(2)
C2 C1 C10 C9 -178.1(2)
C11 C1 C10 C9 7.6(3)
C2 C1 C10 C5 1.2(3)
C11 C1 C10 C5 -173.1(2)
C2 C1 C11 C16 -93.7(3)
C10 C1 C11 C16 80.6(3)
C2 C1 C11 C12 83.9(3)
C10 C1 C11 C12 -101.8(3)
C16 C11 C12 C13 3.0(3)
C1 C11 C12 C13 -174.5(2)
C16 C11 C12 C17 -174.6(2)
C1 C11 C12 C17 7.8(4)
C11 C12 C13 C14 -2.2(4)
C17 C12 C13 C14 175.7(2)
C12 C13 C14 C15 -0.6(4)
C13 C14 C15 C16 2.5(4)
C14 C15 C16 C11 -1.6(4)
C12 C11 C16 C15 -1.2(4)
C1 C11 C16 C15 176.6(2)
C13 C12 C17 O1 -168.1(2)
C11 C12 C17 O1 9.6(3)
C13 C12 C17 C25 -53.8(3)
C11 C12 C17 C25 124.0(3)
C13 C12 C17 C18 67.9(3)
C11 C12 C17 C18 -114.5(3)
O1 C17 C18 C19 -58.7(3)
C12 C17 C18 C19 66.7(3)
C25 C17 C18 C19 -171.9(2)
C17 C18 C19 C24 -91.4(3)
C17 C18 C19 C20 87.1(3)
C24 C19 C20 C21 0.8(4)
C18 C19 C20 C21 -177.7(2)
C19 C20 C21 C22 -0.1(4)
C20 C21 C22 C23 -0.4(5)
C21 C22 C23 C24 0.2(4)
C20 C19 C24 C23 -1.0(4)
C18 C19 C24 C23 177.5(2)
C22 C23 C24 C19 0.5(4)

loop_
_cod_related_entry_id
_cod_related_entry_database
_cod_related_entry_code
1 ChemSpider 9820513
